data_7031234
loop_
_publ_author_name
'Hui, Alice K.'
'Lord, Richard L.'
'Caulton, Kenneth G.'

_publ_section_title
;
 In search of redox non-innocence between a tetrazine pincer ligand and
 monovalent copper.
;
_journal_issue 21
_journal_name_full 'Dalton transactions (Cambridge, England : 2003)'
_journal_page_first 7958
_journal_page_last 7963
_journal_paper_doi 10.1039/c3dt52490f
_journal_volume 43
_journal_year 2014
_chemical_formula_moiety 'C26 H24 Cu F6 N20 P'
_chemical_formula_sum 'C26 H24 Cu F6 N20 P'
_chemical_formula_weight 825.16
_chemical_name_systematic
; 
 ? 
;
_space_group_IT_number 14
_symmetry_cell_setting monoclinic
_symmetry_space_group_name_Hall '-P 2yn'
_symmetry_space_group_name_H-M 'P 1 21/n 1'
_atom_sites_solution_hydrogens geom
_atom_sites_solution_primary direct
_atom_sites_solution_secondary difmap
_audit_creation_method SHELXL-97
_cell_angle_alpha 90.00
_cell_angle_beta 104.884(4)
_cell_angle_gamma 90.00
_cell_formula_units_Z 4
_cell_length_a 11.5372(9)
_cell_length_b 21.009(2)
_cell_length_c 14.3469(12)
_cell_measurement_reflns_used 6125
_cell_measurement_temperature 150(2)
_cell_measurement_theta_max 24.49
_cell_measurement_theta_min 2.25
_cell_volume 3360.8(5)
_computing_cell_refinement 'Bruker SAINT'
_computing_data_collection 'Bruker APEX2'
_computing_data_reduction 'Bruker SAINT'
_computing_molecular_graphics 'Bruker SHELXTL'
_computing_publication_material 'Bruker SHELXTL'
_computing_structure_refinement 'SHELXL-97 (Sheldrick, 2008)'
_computing_structure_solution 'SHELXS-97 (Sheldrick, 2008)'
_diffrn_ambient_temperature 150(2)
_diffrn_detector_area_resol_mean .84
_diffrn_measured_fraction_theta_full 0.997
_diffrn_measured_fraction_theta_max 0.997
_diffrn_measurement_device_type 'Bruker APEX-II CCD'
_diffrn_measurement_method '\f and \w scans'
_diffrn_radiation_monochromator graphite
_diffrn_radiation_source 'fine-focus sealed tube'
_diffrn_radiation_type MoK\a
_diffrn_radiation_wavelength 0.71073
_diffrn_reflns_av_R_equivalents 0.0369
_diffrn_reflns_av_sigmaI/netI 0.0414
_diffrn_reflns_limit_h_max 13
_diffrn_reflns_limit_h_min -13
_diffrn_reflns_limit_k_max 24
_diffrn_reflns_limit_k_min -24
_diffrn_reflns_limit_l_max 13
_diffrn_reflns_limit_l_min -17
_diffrn_reflns_number 22663
_diffrn_reflns_theta_full 25.03
_diffrn_reflns_theta_max 25.03
_diffrn_reflns_theta_min 1.76
_exptl_absorpt_coefficient_mu 0.786
_exptl_absorpt_correction_T_max 0.9610
_exptl_absorpt_correction_T_min 0.8128
_exptl_absorpt_correction_type numerical
_exptl_absorpt_process_details 'R. Blessing 1995'
_exptl_crystal_colour red
_exptl_crystal_density_diffrn 1.631
_exptl_crystal_density_method 'not measured'
_exptl_crystal_description acircular
_exptl_crystal_F_000 1672
_exptl_crystal_size_max 0.28
_exptl_crystal_size_mid 0.07
_exptl_crystal_size_min 0.05
_refine_diff_density_max 0.749
_refine_diff_density_min -0.678
_refine_diff_density_rms 0.064
_refine_ls_extinction_method none
_refine_ls_goodness_of_fit_ref 1.034
_refine_ls_hydrogen_treatment constr
_refine_ls_matrix_type full
_refine_ls_number_parameters 512
_refine_ls_number_reflns 5924
_refine_ls_number_restraints 121
_refine_ls_restrained_S_all 1.074
_refine_ls_R_factor_all 0.0664
_refine_ls_R_factor_gt 0.0435
_refine_ls_shift/su_max 0.018
_refine_ls_shift/su_mean 0.000
_refine_ls_structure_factor_coef Fsqd
_refine_ls_weighting_details 'calc w=1/[\s^2^(Fo^2^)+(0.0501P)^2^+3.5885P] where P=(Fo^2^+2Fc^2^)/3'
_refine_ls_weighting_scheme calc
_refine_ls_wR_factor_gt 0.1019
_refine_ls_wR_factor_ref 0.1115
_reflns_number_gt 4428
_reflns_number_total 5924
_reflns_threshold_expression >2sigma(I)
_cod_data_source_file c3dt52490f2.cif
_cod_data_source_block 12122
_cod_depositor_comments
;
The following automatic conversions were performed:

'_symmetry_cell_setting' value 'Monoclinic' changed to 'monoclinic'
according to
/usr/data/users/saulius/crontab/automatic-downloads/current/RSC/lib/dictionaries/cif_core.dic
dictionary named 'cif_core.dic' version 2.4.2 from 2011-04-26.

Automatic conversion script
Id: cif_fix_values 2281 2013-09-26 08:29:07Z andrius 
;
_cod_original_cell_volume 3360.7(5)
_cod_original_sg_symbol_H-M 'P2(1)/n  '
_cod_database_code 7031234

loop_
_symmetry_equiv_pos_as_xyz
'x, y, z'
'-x+1/2, y+1/2, -z+1/2'
'-x, -y, -z'
'x-1/2, -y-1/2, z-1/2'

loop_
_atom_site_label
_atom_site_type_symbol
_atom_site_fract_x
_atom_site_fract_y
_atom_site_fract_z
_atom_site_U_iso_or_equiv
_atom_site_adp_type
_atom_site_occupancy
_atom_site_symmetry_multiplicity
_atom_site_calc_flag
_atom_site_refinement_flags
_atom_site_disorder_assembly
_atom_site_disorder_group
C1 C 1.1279(3) 1.0373(2) 0.9189(3) 0.0408(9) Uani 1 1 d . . .
H1A H 1.0978 1.0438 0.9761 0.061 Uiso 1 1 calc R . .
H1B H 1.1330 1.0784 0.8879 0.061 Uiso 1 1 calc R . .
H1C H 1.2077 1.0178 0.9379 0.061 Uiso 1 1 calc R . .
C2 C 1.0450(3) 0.99479(17) 0.8502(2) 0.0306(8) Uani 1 1 d . . .
C3 C 0.9042(3) 0.91794(16) 0.7342(2) 0.0264(7) Uani 1 1 d . . .
C4 C 0.8227(3) 0.87274(16) 0.6707(2) 0.0263(7) Uani 1 1 d . . .
C5 C 0.8549(3) 0.83942(17) 0.5979(2) 0.0324(8) Uani 1 1 d . . .
H5A H 0.9317 0.8450 0.5863 0.039 Uiso 1 1 calc R . .
C6 C 0.7725(3) 0.79783(18) 0.5426(3) 0.0371(9) Uani 1 1 d . . .
H6A H 0.7920 0.7745 0.4920 0.045 Uiso 1 1 calc R . .
C7 C 0.6617(3) 0.79039(17) 0.5612(2) 0.0330(8) Uani 1 1 d . . .
H7A H 0.6044 0.7617 0.5241 0.040 Uiso 1 1 calc R . .
C8 C 0.6352(3) 0.82568(15) 0.6352(2) 0.0257(7) Uani 1 1 d . . .
C9 C 0.5185(3) 0.81918(15) 0.6602(2) 0.0262(7) Uani 1 1 d . . .
C10 C 0.3222(3) 0.80545(16) 0.7108(2) 0.0301(8) Uani 1 1 d . . .
C11 C 0.2106(3) 0.79491(19) 0.7425(3) 0.0436(10) Uani 1 1 d . . .
H11A H 0.2099 0.8235 0.7964 0.065 Uiso 1 1 calc R . .
H11B H 0.2078 0.7506 0.7633 0.065 Uiso 1 1 calc R . .
H11C H 0.1407 0.8037 0.6887 0.065 Uiso 1 1 calc R . .
C12 C 0.5538(4) 0.82160(19) 1.0658(3) 0.0427(10) Uani 1 1 d . . .
H12A H 0.6394 0.8175 1.0979 0.064 Uiso 1 1 calc R . .
H12B H 0.5256 0.7827 1.0292 0.064 Uiso 1 1 calc R . .
H12C H 0.5087 0.8282 1.1143 0.064 Uiso 1 1 calc R . .
C13 C 0.5354(3) 0.87660(17) 0.9993(2) 0.0307(8) Uani 1 1 d . . .
C14 C 0.4941(3) 0.96410(16) 0.8694(2) 0.0235(7) Uani 1 1 d . . .
C15 C 0.4659(3) 1.00828(15) 0.7867(2) 0.0239(7) Uani 1 1 d . . .
C16 C 0.3648(3) 1.04666(17) 0.7669(3) 0.0326(8) Uani 1 1 d . . .
H16A H 0.3101 1.0451 0.8064 0.039 Uiso 1 1 calc R . .
C17 C 0.3453(3) 1.08708(19) 0.6887(3) 0.0384(9) Uani 1 1 d . . .
H17A H 0.2772 1.1143 0.6739 0.046 Uiso 1 1 calc R . .
C18 C 0.4256(3) 1.08750(17) 0.6323(3) 0.0339(8) Uani 1 1 d . . .
H18A H 0.4141 1.1154 0.5785 0.041 Uiso 1 1 calc R . .
C19 C 0.5235(3) 1.04687(15) 0.6548(2) 0.0242(7) Uani 1 1 d . . .
C20 C 0.6078(3) 1.04424(15) 0.5921(2) 0.0254(7) Uani 1 1 d . . .
C21 C 0.7531(3) 1.04115(16) 0.4831(2) 0.0277(8) Uani 1 1 d . . .
C22 C 0.8406(3) 1.04184(19) 0.4231(3) 0.0395(9) Uani 1 1 d . . .
H22A H 0.8763 0.9995 0.4236 0.059 Uiso 1 1 calc R . .
H22B H 0.9039 1.0729 0.4494 0.059 Uiso 1 1 calc R . .
H22C H 0.7995 1.0536 0.3568 0.059 Uiso 1 1 calc R . .
N1 N 0.8586(2) 0.95265(13) 0.79542(19) 0.0253(6) Uani 1 1 d . . .
N2 N 0.9312(2) 0.99181(14) 0.85576(19) 0.0279(6) Uani 1 1 d . . .
N3 N 1.0893(2) 0.96306(16) 0.7852(2) 0.0359(7) Uani 1 1 d . . .
N4 N 1.0167(2) 0.92331(15) 0.7263(2) 0.0337(7) Uani 1 1 d . . .
N5 N 0.7139(2) 0.86718(12) 0.68894(18) 0.0241(6) Uani 1 1 d . . .
N6 N 0.5041(3) 0.85317(14) 0.7339(2) 0.0326(7) Uani 1 1 d . . .
N7 N 0.4029(3) 0.84618(14) 0.7608(2) 0.0340(7) Uani 1 1 d . . .
N8 N 0.3350(3) 0.77351(14) 0.6323(2) 0.0370(7) Uani 1 1 d . . .
N9 N 0.4362(3) 0.78047(14) 0.6064(2) 0.0342(7) Uani 1 1 d . . .
N10 N 0.5999(2) 0.93337(13) 0.88703(18) 0.0244(6) Uani 1 1 d . . .
N11 N 0.6223(2) 0.88853(13) 0.95454(19) 0.0273(6) Uani 1 1 d . . .
N12 N 0.4377(2) 0.91348(14) 0.9911(2) 0.0323(7) Uani 1 1 d . . .
N13 N 0.4165(2) 0.95860(14) 0.9240(2) 0.0292(7) Uani 1 1 d . . .
N14 N 0.5454(2) 1.00749(12) 0.73171(18) 0.0230(6) Uani 1 1 d . . .
N15 N 0.6990(3) 1.00377(14) 0.6144(2) 0.0359(7) Uani 1 1 d . . .
N16 N 0.7741(3) 1.00172(15) 0.5587(2) 0.0358(7) Uani 1 1 d . . .
N17 N 0.6573(3) 1.07916(15) 0.4574(2) 0.0371(7) Uani 1 1 d . . .
N18 N 0.5821(3) 1.08070(15) 0.5128(2) 0.0370(7) Uani 1 1 d . . .
Cu1 Cu 0.68311(3) 0.94141(2) 0.78010(3) 0.02667(13) Uani 1 1 d . . .
P1 P 1.01155(9) 0.84248(5) 0.34319(8) 0.0427(3) Uani 1 1 d D . .
F1 F 1.1240(4) 0.8362(2) 0.4291(4) 0.120(2) Uani 0.788(3) 1 d PD A 1
F2 F 1.0628(3) 0.7967(2) 0.2766(3) 0.0773(13) Uani 0.788(3) 1 d PD A 1
F3 F 1.0616(5) 0.9032(2) 0.3048(3) 0.1081(17) Uani 0.788(3) 1 d PD A 1
F4 F 0.9504(3) 0.8878(2) 0.4069(3) 0.0845(13) Uani 0.788(3) 1 d PD A 1
F5 F 0.9455(5) 0.7849(2) 0.3799(3) 0.1123(18) Uani 0.788(3) 1 d PD A 1
F6 F 0.8895(3) 0.84777(19) 0.2572(2) 0.0781(11) Uani 0.788(3) 1 d PD A 1
F1D F 1.0529(13) 0.8325(8) 0.4554(9) 0.120(2) Uani 0.212(3) 1 d PD A 2
F2D F 1.0506(13) 0.7721(5) 0.3282(11) 0.0773(13) Uani 0.212(3) 1 d PD A 2
F3D F 1.1485(12) 0.8683(8) 0.3537(13) 0.1081(17) Uani 0.212(3) 1 d PD A 2
F4D F 0.9766(12) 0.9136(5) 0.3405(10) 0.0845(13) Uani 0.212(3) 1 d PD A 2
F5D F 0.8855(12) 0.8182(8) 0.3364(12) 0.1123(18) Uani 0.212(3) 1 d PD A 2
F6D F 0.9997(11) 0.8499(7) 0.2316(7) 0.0781(11) Uani 0.212(3) 1 d PD A 2
C23 C 0.8117(4) 0.7808(2) 0.8954(3) 0.0544(11) Uani 1 1 d . . .
H23A H 0.8636 0.8130 0.9347 0.082 Uiso 1 1 calc R . .
H23B H 0.7849 0.7506 0.9376 0.082 Uiso 1 1 calc R . .
H23C H 0.7418 0.8016 0.8529 0.082 Uiso 1 1 calc R . .
C24 C 0.8782(4) 0.7469(2) 0.8374(3) 0.0577(12) Uani 1 1 d . . .
N19 N 0.9305(4) 0.7210(2) 0.7911(4) 0.0878(15) Uani 1 1 d . . .
C25 C 1.2292(4) 0.8790(2) 1.1289(3) 0.0542(11) Uani 1 1 d . . .
H25A H 1.1826 0.8777 1.1771 0.081 Uiso 1 1 calc R . .
H25B H 1.2726 0.9195 1.1341 0.081 Uiso 1 1 calc R . .
H25C H 1.2867 0.8438 1.1401 0.081 Uiso 1 1 calc R . .
C26 C 1.1496(4) 0.87336(19) 1.0338(4) 0.0480(10) Uani 1 1 d . . .
N20 N 1.0844(4) 0.86815(19) 0.9590(3) 0.0658(11) Uani 1 1 d . . .

loop_
_atom_site_aniso_label
_atom_site_aniso_U_11
_atom_site_aniso_U_22
_atom_site_aniso_U_33
_atom_site_aniso_U_23
_atom_site_aniso_U_13
_atom_site_aniso_U_12
C1 0.0300(19) 0.062(3) 0.032(2) -0.0063(19) 0.0111(16) -0.0113(18)
C2 0.0238(17) 0.044(2) 0.0256(18) 0.0079(16) 0.0100(14) -0.0003(15)
C3 0.0227(17) 0.0337(19) 0.0239(17) 0.0062(15) 0.0079(14) 0.0056(14)
C4 0.0256(17) 0.0302(19) 0.0236(17) 0.0076(15) 0.0073(14) 0.0067(14)
C5 0.0316(19) 0.040(2) 0.0285(19) 0.0049(17) 0.0123(15) 0.0080(16)
C6 0.044(2) 0.039(2) 0.031(2) -0.0018(17) 0.0134(17) 0.0117(18)
C7 0.038(2) 0.0313(19) 0.0280(19) 0.0001(16) 0.0048(15) 0.0041(16)
C8 0.0321(18) 0.0218(17) 0.0220(17) 0.0037(14) 0.0046(14) 0.0031(14)
C9 0.0308(18) 0.0216(17) 0.0232(17) 0.0024(15) 0.0017(14) 0.0002(14)
C10 0.0279(18) 0.0291(19) 0.0310(19) 0.0017(16) 0.0036(15) 0.0011(15)
C11 0.0307(19) 0.044(2) 0.057(3) -0.008(2) 0.0123(18) -0.0016(17)
C12 0.049(2) 0.041(2) 0.044(2) 0.0125(19) 0.0222(19) 0.0021(19)
C13 0.0324(19) 0.034(2) 0.0267(18) -0.0065(16) 0.0098(15) -0.0069(16)
C14 0.0208(16) 0.0281(18) 0.0224(17) -0.0062(14) 0.0068(13) -0.0042(13)
C15 0.0211(16) 0.0256(18) 0.0262(18) -0.0044(14) 0.0079(14) -0.0034(13)
C16 0.0256(18) 0.037(2) 0.038(2) -0.0017(17) 0.0125(16) 0.0020(15)
C17 0.0281(19) 0.043(2) 0.045(2) 0.0037(19) 0.0108(17) 0.0097(17)
C18 0.033(2) 0.032(2) 0.035(2) 0.0068(17) 0.0073(16) 0.0034(16)
C19 0.0224(16) 0.0231(18) 0.0263(18) 0.0001(14) 0.0045(13) -0.0015(13)
C20 0.0255(17) 0.0238(18) 0.0258(18) 0.0023(14) 0.0045(14) -0.0028(14)
C21 0.0302(18) 0.0274(19) 0.0259(18) -0.0015(15) 0.0081(15) -0.0052(15)
C22 0.039(2) 0.048(2) 0.036(2) 0.0031(18) 0.0191(17) 0.0010(18)
N1 0.0214(13) 0.0323(16) 0.0230(14) 0.0032(12) 0.0070(11) 0.0017(12)
N2 0.0228(14) 0.0379(17) 0.0232(15) 0.0013(13) 0.0062(12) -0.0020(12)
N3 0.0249(15) 0.054(2) 0.0311(16) -0.0005(15) 0.0107(13) -0.0010(14)
N4 0.0237(15) 0.049(2) 0.0315(16) 0.0035(15) 0.0123(13) 0.0027(14)
N5 0.0244(14) 0.0249(15) 0.0230(15) 0.0039(12) 0.0060(12) 0.0035(12)
N6 0.0331(16) 0.0338(17) 0.0330(17) -0.0056(14) 0.0125(13) -0.0077(13)
N7 0.0325(16) 0.0380(18) 0.0329(17) -0.0046(14) 0.0109(13) -0.0057(14)
N8 0.0318(16) 0.0380(18) 0.0386(18) -0.0052(15) 0.0040(14) -0.0051(14)
N9 0.0363(17) 0.0362(17) 0.0287(16) -0.0024(14) 0.0057(13) -0.0035(14)
N10 0.0218(14) 0.0325(16) 0.0189(14) -0.0011(12) 0.0051(11) -0.0025(12)
N11 0.0278(15) 0.0342(16) 0.0196(14) -0.0003(13) 0.0058(12) -0.0014(12)
N12 0.0308(16) 0.0376(17) 0.0320(16) -0.0008(14) 0.0142(13) -0.0051(14)
N13 0.0235(14) 0.0379(17) 0.0280(16) -0.0025(14) 0.0102(12) -0.0020(12)
N14 0.0188(13) 0.0259(15) 0.0249(14) -0.0042(12) 0.0068(11) -0.0059(11)
N15 0.0368(17) 0.0377(18) 0.0380(18) 0.0112(15) 0.0183(14) 0.0079(14)
N16 0.0359(17) 0.0411(19) 0.0365(17) 0.0111(15) 0.0207(14) 0.0073(14)
N17 0.0352(17) 0.0458(19) 0.0323(17) 0.0111(15) 0.0123(14) 0.0019(14)
N18 0.0306(16) 0.0484(19) 0.0338(17) 0.0125(15) 0.0112(14) 0.0083(14)
Cu1 0.0203(2) 0.0317(2) 0.0304(2) -0.00117(19) 0.01086(16) 0.00116(18)
P1 0.0439(6) 0.0389(6) 0.0475(6) -0.0084(5) 0.0157(5) -0.0005(5)
F1 0.076(3) 0.094(3) 0.140(4) -0.070(3) -0.064(3) 0.055(3)
F2 0.0570(19) 0.094(3) 0.079(3) -0.051(2) 0.014(2) 0.014(2)
F3 0.155(5) 0.068(3) 0.117(4) -0.001(3) 0.063(4) -0.040(3)
F4 0.066(2) 0.124(3) 0.062(2) -0.035(2) 0.0145(19) 0.027(2)
F5 0.156(5) 0.102(4) 0.080(3) 0.011(2) 0.032(3) -0.064(3)
F6 0.067(2) 0.098(3) 0.060(2) -0.015(2) -0.0009(17) 0.026(2)
F1D 0.076(3) 0.094(3) 0.140(4) -0.070(3) -0.064(3) 0.055(3)
F2D 0.0570(19) 0.094(3) 0.079(3) -0.051(2) 0.014(2) 0.014(2)
F3D 0.155(5) 0.068(3) 0.117(4) -0.001(3) 0.063(4) -0.040(3)
F4D 0.066(2) 0.124(3) 0.062(2) -0.035(2) 0.0145(19) 0.027(2)
F5D 0.156(5) 0.102(4) 0.080(3) 0.011(2) 0.032(3) -0.064(3)
F6D 0.067(2) 0.098(3) 0.060(2) -0.015(2) -0.0009(17) 0.026(2)
C23 0.053(3) 0.063(3) 0.044(3) 0.015(2) 0.005(2) 0.004(2)
C24 0.059(3) 0.055(3) 0.052(3) 0.009(2) 0.001(2) 0.011(2)
N19 0.092(4) 0.080(3) 0.089(4) -0.003(3) 0.020(3) 0.028(3)
C25 0.051(3) 0.057(3) 0.054(3) -0.004(2) 0.014(2) 0.004(2)
C26 0.056(3) 0.034(2) 0.059(3) 0.005(2) 0.022(2) 0.002(2)
N20 0.076(3) 0.054(3) 0.063(3) 0.004(2) 0.011(2) -0.005(2)

loop_
_atom_type_symbol
_atom_type_description
_atom_type_scat_dispersion_real
_atom_type_scat_dispersion_imag
_atom_type_scat_source
C C 0.0033 0.0016 'International Tables Vol C Tables 4.2.6.8 and 6.1.1.4'
H H 0.0000 0.0000 'International Tables Vol C Tables 4.2.6.8 and 6.1.1.4'
N N 0.0061 0.0033 'International Tables Vol C Tables 4.2.6.8 and 6.1.1.4'
F F 0.0171 0.0103 'International Tables Vol C Tables 4.2.6.8 and 6.1.1.4'
P P 0.1023 0.0942 'International Tables Vol C Tables 4.2.6.8 and 6.1.1.4'
Cu Cu 0.3201 1.2651 'International Tables Vol C Tables 4.2.6.8 and 6.1.1.4'

loop_
_geom_angle_atom_site_label_1
_geom_angle_atom_site_label_2
_geom_angle_atom_site_label_3
_geom_angle
C2 C1 H1A 109.5
C2 C1 H1B 109.5
H1A C1 H1B 109.5
C2 C1 H1C 109.5
H1A C1 H1C 109.5
H1B C1 H1C 109.5
N2 C2 N3 124.8(3)
N2 C2 C1 117.6(3)
N3 C2 C1 117.6(3)
N4 C3 N1 124.0(3)
N4 C3 C4 118.7(3)
N1 C3 C4 117.2(3)
N5 C4 C5 123.0(3)
N5 C4 C3 114.4(3)
C5 C4 C3 122.6(3)
C6 C5 C4 118.3(3)
C6 C5 H5A 120.8
C4 C5 H5A 120.8
C7 C6 C5 119.7(3)
C7 C6 H6A 120.2
C5 C6 H6A 120.2
C6 C7 C8 118.8(3)
C6 C7 H7A 120.6
C8 C7 H7A 120.6
N5 C8 C7 122.2(3)
N5 C8 C9 116.1(3)
C7 C8 C9 121.6(3)
N6 C9 N9 125.0(3)
N6 C9 C8 116.8(3)
N9 C9 C8 118.1(3)
N7 C10 N8 123.8(3)
N7 C10 C11 118.2(3)
N8 C10 C11 118.0(3)
C10 C11 H11A 109.5
C10 C11 H11B 109.5
H11A C11 H11B 109.5
C10 C11 H11C 109.5
H11A C11 H11C 109.5
H11B C11 H11C 109.5
C13 C12 H12A 109.5
C13 C12 H12B 109.5
H12A C12 H12B 109.5
C13 C12 H12C 109.5
H12A C12 H12C 109.5
H12B C12 H12C 109.5
N11 C13 N12 124.1(3)
N11 C13 C12 116.8(3)
N12 C13 C12 119.0(3)
N13 C14 N10 124.1(3)
N13 C14 C15 118.8(3)
N10 C14 C15 117.0(3)
N14 C15 C16 123.2(3)
N14 C15 C14 114.7(3)
C16 C15 C14 122.1(3)
C17 C16 C15 118.5(3)
C17 C16 H16A 120.7
C15 C16 H16A 120.7
C16 C17 C18 119.2(3)
C16 C17 H17A 120.4
C18 C17 H17A 120.4
C17 C18 C19 119.3(3)
C17 C18 H18A 120.3
C19 C18 H18A 120.3
N14 C19 C18 122.5(3)
N14 C19 C20 117.3(3)
C18 C19 C20 120.2(3)
N15 C20 N18 124.1(3)
N15 C20 C19 118.6(3)
N18 C20 C19 117.1(3)
N16 C21 N17 124.1(3)
N16 C21 C22 117.9(3)
N17 C21 C22 118.1(3)
C21 C22 H22A 109.5
C21 C22 H22B 109.5
H22A C22 H22B 109.5
C21 C22 H22C 109.5
H22A C22 H22C 109.5
H22B C22 H22C 109.5
N2 N1 C3 118.3(3)
N2 N1 Cu1 126.8(2)
C3 N1 Cu1 114.8(2)
N1 N2 C2 117.1(3)
N4 N3 C2 117.6(3)
N3 N4 C3 117.9(3)
C8 N5 C4 117.9(3)
C8 N5 Cu1 129.2(2)
C4 N5 Cu1 111.5(2)
C9 N6 N7 118.3(3)
N6 N7 C10 117.4(3)
N9 N8 C10 118.3(3)
N8 N9 C9 117.0(3)
N11 N10 C14 118.3(3)
N11 N10 Cu1 124.9(2)
C14 N10 Cu1 113.8(2)
N10 N11 C13 116.8(3)
N13 N12 C13 117.9(3)
N12 N13 C14 117.3(3)
C19 N14 C15 117.1(3)
C19 N14 Cu1 130.2(2)
C15 N14 Cu1 112.7(2)
N16 N15 C20 118.5(3)
N15 N16 C21 117.4(3)
N18 N17 C21 118.2(3)
N17 N18 C20 117.5(3)
N1 Cu1 N10 126.52(11)
N1 Cu1 N14 128.46(10)
N10 Cu1 N14 80.69(10)
N1 Cu1 N5 80.15(10)
N10 Cu1 N5 126.53(11)
N14 Cu1 N5 121.10(10)
F1 P1 F3 92.3(3)
F1 P1 F4D 105.2(5)
F3 P1 F4D 47.0(5)
F1 P1 F5D 127.9(7)
F3 P1 F5D 133.4(7)
F4D P1 F5D 94.8(8)
F1 P1 F1D 37.0(6)
F3 P1 F1D 115.4(7)
F4D P1 F1D 99.4(7)
F5D P1 F1D 93.1(8)
F1 P1 F2 93.6(2)
F3 P1 F2 93.1(3)
F4D P1 F2 135.4(6)
F5D P1 F2 105.0(7)
F1D P1 F2 118.6(5)
F1 P1 F2D 79.6(6)
F3 P1 F2D 125.1(6)
F4D P1 F2D 170.1(8)
F5D P1 F2D 88.8(8)
F1D P1 F2D 89.6(7)
F2 P1 F2D 34.8(5)
F1 P1 F6D 130.7(5)
F3 P1 F6D 60.3(5)
F4D P1 F6D 85.8(7)
F5D P1 F6D 97.8(8)
F1D P1 F6D 167.5(7)
F2 P1 F6D 52.6(5)
F2D P1 F6D 84.6(7)
F1 P1 F5 92.7(3)
F3 P1 F5 173.1(3)
F4D P1 F5 126.9(6)
F5D P1 F5 40.0(6)
F1D P1 F5 66.7(7)
F2 P1 F5 91.3(3)
F2D P1 F5 60.6(6)
F6D P1 F5 119.1(5)
F1 P1 F4 89.9(2)
F3 P1 F4 88.5(2)
F4D P1 F4 44.8(5)
F5D P1 F4 71.4(7)
F1D P1 F4 63.7(5)
F2 P1 F4 176.1(2)
F2D P1 F4 144.9(6)
F6D P1 F4 125.7(5)
F5 P1 F4 86.8(3)
F1 P1 F3D 50.6(6)
F3 P1 F3D 47.6(6)
F4D P1 F3D 85.5(7)
F5D P1 F3D 178.4(9)
F1D P1 F3D 85.3(8)
F2 P1 F3D 75.8(6)
F2D P1 F3D 91.2(8)
F6D P1 F3D 83.8(7)
F5 P1 F3D 138.9(7)
F4 P1 F3D 107.8(6)
F1 P1 F6 176.9(3)
F3 P1 F6 90.2(3)
F4D P1 F6 75.2(5)
F5D P1 F6 49.0(6)
F1D P1 F6 139.9(6)
F2 P1 F6 88.16(19)
F2D P1 F6 100.5(6)
F6D P1 F6 52.3(5)
F5 P1 F6 84.7(2)
F4 P1 F6 88.28(18)
F3D P1 F6 132.5(7)
C24 C23 H23A 109.5
C24 C23 H23B 109.5
H23A C23 H23B 109.5
C24 C23 H23C 109.5
H23A C23 H23C 109.5
H23B C23 H23C 109.5
N19 C24 C23 179.0(5)
C26 C25 H25A 109.5
C26 C25 H25B 109.5
H25A C25 H25B 109.5
C26 C25 H25C 109.5
H25A C25 H25C 109.5
H25B C25 H25C 109.5
N20 C26 C25 178.5(5)

loop_
_geom_bond_atom_site_label_1
_geom_bond_atom_site_label_2
_geom_bond_distance
C1 C2 1.483(5)
C1 H1A 0.9800
C1 H1B 0.9800
C1 H1C 0.9800
C2 N2 1.337(4)
C2 N3 1.348(4)
C3 N4 1.336(4)
C3 N1 1.348(4)
C3 C4 1.475(5)
C4 N5 1.350(4)
C4 C5 1.386(5)
C5 C6 1.382(5)
C5 H5A 0.9500
C6 C7 1.381(5)
C6 H6A 0.9500
C7 C8 1.392(5)
C7 H7A 0.9500
C8 N5 1.349(4)
C8 C9 1.486(4)
C9 N6 1.322(4)
C9 N9 1.335(4)
C10 N7 1.331(4)
C10 N8 1.351(4)
C10 C11 1.488(5)
C11 H11A 0.9800
C11 H11B 0.9800
C11 H11C 0.9800
C12 C13 1.478(5)
C12 H12A 0.9800
C12 H12B 0.9800
C12 H12C 0.9800
C13 N11 1.346(4)
C13 N12 1.347(4)
C14 N13 1.337(4)
C14 N10 1.346(4)
C14 C15 1.476(5)
C15 N14 1.355(4)
C15 C16 1.386(4)
C16 C17 1.379(5)
C16 H16A 0.9500
C17 C18 1.379(5)
C17 H17A 0.9500
C18 C19 1.386(5)
C18 H18A 0.9500
C19 N14 1.350(4)
C19 C20 1.486(4)
C20 N15 1.326(4)
C20 N18 1.340(4)
C21 N16 1.336(4)
C21 N17 1.336(4)
C21 C22 1.486(4)
C22 H22A 0.9800
C22 H22B 0.9800
C22 H22C 0.9800
N1 N2 1.325(4)
N1 Cu1 1.994(3)
N3 N4 1.323(4)
N5 Cu1 2.123(3)
N6 N7 1.328(4)
N8 N9 1.321(4)
N10 N11 1.328(4)
N10 Cu1 2.015(2)
N12 N13 1.329(4)
N14 Cu1 2.090(3)
N15 N16 1.322(4)
N17 N18 1.320(4)
P1 F1 1.548(4)
P1 F3 1.557(4)
P1 F4D 1.545(10)
P1 F5D 1.521(11)
P1 F1D 1.572(13)
P1 F2 1.573(3)
P1 F2D 1.577(10)
P1 F6D 1.580(11)
P1 F5 1.590(4)
P1 F4 1.602(3)
P1 F3D 1.640(11)
P1 F6 1.621(3)
C23 C24 1.454(6)
C23 H23A 0.9800
C23 H23B 0.9800
C23 H23C 0.9800
C24 N19 1.142(6)
C25 C26 1.440(6)
C25 H25A 0.9800
C25 H25B 0.9800
C25 H25C 0.9800
C26 N20 1.147(6)

loop_
_geom_torsion_atom_site_label_1
_geom_torsion_atom_site_label_2
_geom_torsion_atom_site_label_3
_geom_torsion_atom_site_label_4
_geom_torsion
N4 C3 C4 N5 175.3(3)
N1 C3 C4 N5 -6.4(4)
N4 C3 C4 C5 -5.4(5)
N1 C3 C4 C5 172.9(3)
N5 C4 C5 C6 -1.1(5)
C3 C4 C5 C6 179.6(3)
C4 C5 C6 C7 -0.2(5)
C5 C6 C7 C8 0.6(5)
C6 C7 C8 N5 0.4(5)
C6 C7 C8 C9 -178.9(3)
N5 C8 C9 N6 -1.7(4)
C7 C8 C9 N6 177.6(3)
N5 C8 C9 N9 177.4(3)
C7 C8 C9 N9 -3.2(5)
N13 C14 C15 N14 -175.7(3)
N10 C14 C15 N14 6.7(4)
N13 C14 C15 C16 3.5(5)
N10 C14 C15 C16 -174.1(3)
N14 C15 C16 C17 -1.5(5)
C14 C15 C16 C17 179.4(3)
C15 C16 C17 C18 0.8(5)
C16 C17 C18 C19 0.7(6)
C17 C18 C19 N14 -1.6(5)
C17 C18 C19 C20 176.9(3)
N14 C19 C20 N15 0.1(4)
C18 C19 C20 N15 -178.4(3)
N14 C19 C20 N18 176.3(3)
C18 C19 C20 N18 -2.3(5)
N4 C3 N1 N2 -4.3(5)
C4 C3 N1 N2 177.5(3)
N4 C3 N1 Cu1 173.1(3)
C4 C3 N1 Cu1 -5.1(4)
C3 N1 N2 C2 1.1(4)
Cu1 N1 N2 C2 -175.9(2)
N3 C2 N2 N1 3.0(5)
C1 C2 N2 N1 -178.6(3)
N2 C2 N3 N4 -4.0(5)
C1 C2 N3 N4 177.6(3)
C2 N3 N4 C3 0.8(5)
N1 C3 N4 N3 3.3(5)
C4 C3 N4 N3 -178.5(3)
C7 C8 N5 C4 -1.7(5)
C9 C8 N5 C4 177.7(3)
C7 C8 N5 Cu1 163.5(2)
C9 C8 N5 Cu1 -17.1(4)
C5 C4 N5 C8 2.1(5)
C3 C4 N5 C8 -178.6(3)
C5 C4 N5 Cu1 -165.6(3)
C3 C4 N5 Cu1 13.7(3)
N9 C9 N6 N7 3.9(5)
C8 C9 N6 N7 -176.9(3)
C9 N6 N7 C10 -0.5(5)
N8 C10 N7 N6 -3.2(5)
C11 C10 N7 N6 177.4(3)
N7 C10 N8 N9 3.6(5)
C11 C10 N8 N9 -177.0(3)
C10 N8 N9 C9 -0.3(5)
N6 C9 N9 N8 -3.5(5)
C8 C9 N9 N8 177.4(3)
N13 C14 N10 N11 9.4(5)
C15 C14 N10 N11 -173.1(3)
N13 C14 N10 Cu1 171.0(2)
C15 C14 N10 Cu1 -11.5(4)
C14 N10 N11 C13 1.1(4)
Cu1 N10 N11 C13 -158.3(2)
N12 C13 N11 N10 -11.1(5)
C12 C13 N11 N10 172.8(3)
N11 C13 N12 N13 10.6(5)
C12 C13 N12 N13 -173.3(3)
C13 N12 N13 C14 -0.1(4)
N10 C14 N13 N12 -9.8(5)
C15 C14 N13 N12 172.7(3)
C18 C19 N14 C15 0.9(5)
C20 C19 N14 C15 -177.6(3)
C18 C19 N14 Cu1 179.0(2)
C20 C19 N14 Cu1 0.5(4)
C16 C15 N14 C19 0.6(5)
C14 C15 N14 C19 179.8(3)
C16 C15 N14 Cu1 -177.8(3)
C14 C15 N14 Cu1 1.4(3)
N18 C20 N15 N16 4.4(5)
C19 C20 N15 N16 -179.7(3)
C20 N15 N16 C21 0.2(5)
N17 C21 N16 N15 -4.4(5)
C22 C21 N16 N15 176.7(3)
N16 C21 N17 N18 4.0(5)
C22 C21 N17 N18 -177.1(3)
C21 N17 N18 C20 0.6(5)
N15 C20 N18 N17 -4.8(5)
C19 C20 N18 N17 179.2(3)
N2 N1 Cu1 N10 -44.7(3)
C3 N1 Cu1 N10 138.1(2)
N2 N1 Cu1 N14 64.6(3)
C3 N1 Cu1 N14 -112.6(2)
N2 N1 Cu1 N5 -173.3(3)
C3 N1 Cu1 N5 9.5(2)
N11 N10 Cu1 N1 -59.0(3)
C14 N10 Cu1 N1 140.8(2)
N11 N10 Cu1 N14 169.5(3)
C14 N10 Cu1 N14 9.3(2)
N11 N10 Cu1 N5 47.5(3)
C14 N10 Cu1 N5 -112.7(2)
C19 N14 Cu1 N1 46.4(3)
C15 N14 Cu1 N1 -135.5(2)
C19 N14 Cu1 N10 176.2(3)
C15 N14 Cu1 N10 -5.7(2)
C19 N14 Cu1 N5 -56.5(3)
C15 N14 Cu1 N5 121.6(2)
C8 N5 Cu1 N1 -178.8(3)
C4 N5 Cu1 N1 -12.9(2)
C8 N5 Cu1 N10 52.6(3)
C4 N5 Cu1 N10 -141.4(2)
C8 N5 Cu1 N14 -49.6(3)
C4 N5 Cu1 N14 116.4(2)
